data_4022121
loop_
_publ_author_name
'Ho Yong Lee'
'Dohyun Moon'
'Myoung Soo Lah'
'Jong-In Hong'

_publ_section_title
;
 Triangular Assembly Through Charged Hydrogen Bonds in Polar Solvent
;
_journal_name_full 'Journal of Organic Chemistry'
_journal_page_first 9225
_journal_page_last 9228
_journal_paper_doi 10.1021/jo061543f
_journal_volume 71
_journal_year 2006
_chemical_formula_sum 'C156 H174 Br6 N12 O24'
_chemical_formula_weight 3080.53
_chemical_name_systematic
; 
 ? 
;
_space_group_IT_number 154
_symmetry_cell_setting trigonal
_symmetry_space_group_name_Hall 'P 32 2"'
_symmetry_space_group_name_H-M 'P 32 2 1'
_atom_sites_solution_hydrogens geom
_atom_sites_solution_primary direct
_atom_sites_solution_secondary difmap
_audit_creation_method SHELXL-97
_cell_angle_alpha 90.00
_cell_angle_beta 90.00
_cell_angle_gamma 120.00
_cell_formula_units_Z 6
_cell_length_a 34.7750(10)
_cell_length_b 34.7750(10)
_cell_length_c 31.2010(10)
_cell_measurement_reflns_used 22711
_cell_measurement_temperature 100(2)
_cell_measurement_theta_max 24.45
_cell_measurement_theta_min 1.09
_cell_volume 32676.3(17)
_computing_cell_refinement 'Bruker SAINT'
_computing_data_collection 'Bruker Proteum2'
_computing_data_reduction 'Bruker SAINT'
_computing_molecular_graphics ORTEP
_computing_publication_material WinGX
_computing_structure_refinement 'Bruker SHELXTL'
_computing_structure_solution 'Bruker SHELXTL'
_diffrn_ambient_temperature 100(2)
_diffrn_measured_fraction_theta_full 0.991
_diffrn_measured_fraction_theta_max 0.991
_diffrn_measurement_device_type 'CCD area detector'
_diffrn_measurement_method 'phi scans'
_diffrn_radiation_monochromator 'platinum coated silicon double crystal'
_diffrn_radiation_source PAL
_diffrn_radiation_type synchrotron
_diffrn_radiation_wavelength 0.82657
_diffrn_reflns_av_R_equivalents 0.0661
_diffrn_reflns_av_sigmaI/netI 0.0746
_diffrn_reflns_limit_h_max 34
_diffrn_reflns_limit_h_min -34
_diffrn_reflns_limit_k_max 34
_diffrn_reflns_limit_k_min -34
_diffrn_reflns_limit_l_max 29
_diffrn_reflns_limit_l_min -30
_diffrn_reflns_number 131477
_diffrn_reflns_theta_full 24.45
_diffrn_reflns_theta_max 24.45
_diffrn_reflns_theta_min 1.09
_exptl_absorpt_coefficient_mu 1.155
_exptl_absorpt_correction_T_max 0.8018
_exptl_absorpt_correction_T_min 0.3912
_exptl_absorpt_correction_type multi-scan
_exptl_absorpt_process_details 'Bruker SADABS'
_exptl_crystal_colour colorless
_exptl_crystal_density_diffrn 0.939
_exptl_crystal_density_method 'not measured'
_exptl_crystal_description needle
_exptl_crystal_F_000 9576
_exptl_crystal_size_max 1.00
_exptl_crystal_size_mid 0.25
_exptl_crystal_size_min 0.20
_refine_diff_density_max 0.852
_refine_diff_density_min -0.867
_refine_diff_density_rms 0.057
_refine_ls_abs_structure_details 'Flack H D (1983), Acta Cryst. A39, 876-881'
_refine_ls_abs_structure_Flack -0.046(10)
_refine_ls_extinction_method none
_refine_ls_goodness_of_fit_ref 1.002
_refine_ls_hydrogen_treatment mixed
_refine_ls_matrix_type full
_refine_ls_number_parameters 1001
_refine_ls_number_reflns 22711
_refine_ls_number_restraints 16
_refine_ls_restrained_S_all 1.004
_refine_ls_R_factor_all 0.1174
_refine_ls_R_factor_gt 0.0778
_refine_ls_shift/su_max 0.002
_refine_ls_shift/su_mean 0.000
_refine_ls_structure_factor_coef Fsqd
_refine_ls_weighting_details 'calc w=1/[\s^2^(Fo^2^)+(0.1484P)^2^+0.0000P] where P=(Fo^2^+2Fc^2^)/3'
_refine_ls_weighting_scheme calc
_refine_ls_wR_factor_gt 0.2136
_refine_ls_wR_factor_ref 0.2354
_reflns_number_gt 13674
_reflns_number_total 22711
_reflns_threshold_expression >2sigma(I)
_cod_data_source_file jo061543fsi20060725_034516.cif
_cod_depositor_comments
;
The following automatic conversions were performed:
'_symmetry_cell_setting' value 'Trigonal' changed to 'trigonal' according
to '/home/saulius/struct/CIF-dictionaries/cif_core.dic' dictionary named
'cif_core.dic' version 2.4.1 from 2010-06-29.

Automatic conversion script
Id: cif_fix_enum 1527 2010-12-29 10:47:43Z saulius 

The following automatic conversions were performed:

'_exptl_absorpt_correction_type' tag value 'Multi-scans' was replaced
with 'multi-scan' value.

Automatic conversion script
Id: cif_fix_values 1646 2011-03-28 12:23:43Z adriana 
;
_cod_database_code 4022121

loop_
_symmetry_equiv_pos_as_xyz
'x, y, z'
'-y, x-y, z+2/3'
'-x+y, -x, z+1/3'
'x-y, -y, -z+1/3'
'-x, -x+y, -z+2/3'
'y, x, -z'

loop_
_atom_site_label
_atom_site_type_symbol
_atom_site_fract_x
_atom_site_fract_y
_atom_site_fract_z
_atom_site_U_iso_or_equiv
_atom_site_adp_type
_atom_site_occupancy
_atom_site_symmetry_multiplicity
_atom_site_calc_flag
_atom_site_refinement_flags
Br1A Br 0.63096(5) 0.50939(4) 0.34902(3) 0.1268(4) Uani 1 1 d .
Br2A Br 0.58822(5) 0.43994(5) -0.06190(3) 0.1426(5) Uani 1 1 d .
O1A O 0.6747(2) 0.5975(2) 0.17581(15) 0.0978(18) Uani 1 1 d .
O2A O 0.7534(3) 0.6007(2) 0.12086(16) 0.105(2) Uani 1 1 d .
O3A O 0.6660(3) 0.5848(2) 0.07220(15) 0.113(2) Uani 1 1 d .
O4A O 0.5971(3) 0.6043(2) 0.12443(17) 0.119(2) Uani 1 1 d .
O5A O 0.6401(2) 0.3915(2) 0.11828(19) 0.1048(19) Uani 1 1 d .
O6A O 0.6466(2) 0.4019(2) 0.1884(2) 0.113(2) Uani 1 1 d .
O7A O 0.4832(2) 0.4068(2) 0.1892(2) 0.108(2) Uani 1 1 d .
O8A O 0.4814(3) 0.3935(3) 0.1205(2) 0.139(3) Uani 1 1 d .
C1A C 0.6640 0.5768 0.2138 0.108 Uani 1 1 d .
C2A C 0.6934 0.5672 0.2349 0.129 Uani 1 1 d .
C3A C 0.6825 0.5467 0.2748 0.123 Uani 1 1 d .
H3A H 0.7026 0.5402 0.2892 0.147 Uiso 1 1 calc R
C4A C 0.6421 0.5359 0.2937 0.117 Uani 1 1 d .
C5A C 0.6126 0.5455 0.2726 0.114 Uani 1 1 d .
H5A H 0.5850 0.5380 0.2855 0.137 Uiso 1 1 calc R
C6A C 0.6236 0.5659 0.2327 0.109 Uani 1 1 d .
C7A C 0.7280 0.5565 0.1293 0.095 Uani 1 1 d .
C8A C 0.7100 0.5272 0.0951 0.092 Uani 1 1 d .
C9A C 0.6853 0.4817 0.1026 0.099 Uani 1 1 d .
H9A H 0.6730 0.4617 0.0792 0.118 Uiso 1 1 calc R
C10A C 0.6787 0.4656 0.1443 0.087 Uani 1 1 d .
C11A C 0.6967 0.4949 0.1785 0.097 Uani 1 1 d .
H11A H 0.6922 0.4838 0.2070 0.116 Uiso 1 1 calc R
C12A C 0.7214 0.5403 0.1711 0.095 Uani 1 1 d .
C13A C 0.6467 0.5500 0.0433 0.117 Uani 1 1 d .
C14A C 0.6037 0.5338 0.0280 0.112 Uani 1 1 d .
C15A C 0.5865 0.5002 -0.0025 0.125 Uani 1 1 d .
H15A H 0.5572 0.4891 -0.0130 0.150 Uiso 1 1 calc R
C16A C 0.6122 0.4828 -0.0178 0.110 Uani 1 1 d .
C17A C 0.6551 0.4990 -0.0025 0.113 Uani 1 1 d .
H17A H 0.6727 0.4871 -0.0130 0.135 Uiso 1 1 calc R
C18A C 0.6724 0.5326 0.0280 0.104 Uani 1 1 d .
C19A C 0.5783 0.5589 0.1294 0.113 Uani 1 1 d .
C20A C 0.5697 0.5418 0.1708 0.123 Uani 1 1 d .
C21A C 0.5452 0.4962 0.1772 0.096 Uani 1 1 d .
H21A H 0.5393 0.4844 0.2055 0.115 Uiso 1 1 calc R
C22A C 0.5292 0.4677 0.1422 0.106 Uani 1 1 d .
C23A C 0.5378 0.4848 0.1008 0.112 Uani 1 1 d .
H23A H 0.5269 0.4653 0.0769 0.135 Uiso 1 1 calc R
C24A C 0.5624 0.5304 0.0945 0.106 Uani 1 1 d .
C25A C 0.7336(3) 0.5698(3) 0.2099(2) 0.099(3) Uani 1 1 d .
H25A H 0.7533 0.6010 0.2008 0.119 Uiso 1 1 calc R
H25B H 0.7508 0.5619 0.2298 0.119 Uiso 1 1 calc R
C26A C 0.7134(4) 0.5440(4) 0.0472(2) 0.125(4) Uani 1 1 d .
H26A H 0.7324 0.5768 0.0469 0.150 Uiso 1 1 calc R
H26B H 0.7283 0.5316 0.0297 0.150 Uiso 1 1 calc R
C27A C 0.5724(4) 0.5475(4) 0.0494(2) 0.119(4) Uani 1 1 d .
H27A H 0.5866 0.5803 0.0496 0.143 Uiso 1 1 calc R
H27B H 0.5445 0.5354 0.0329 0.143 Uiso 1 1 calc R
C28A C 0.5905(4) 0.5736(3) 0.2094(2) 0.104(3) Uani 1 1 d .
H28A H 0.6052 0.6047 0.1991 0.125 Uiso 1 1 calc R
H28B H 0.5666 0.5693 0.2295 0.125 Uiso 1 1 calc R
C29A C 0.6534(3) 0.4175(3) 0.1509(3) 0.094(3) Uani 1 1 d .
C30A C 0.4969(4) 0.4207(3) 0.1507(4) 0.108(3) Uani 1 1 d .
C31A C 0.7076(5) 0.6439(4) 0.1750(3) 0.129(4) Uani 1 1 d .
H31A H 0.7229 0.6507 0.1469 0.155 Uiso 1 1 calc R
H31B H 0.7300 0.6495 0.1973 0.155 Uiso 1 1 calc R
C32A C 0.6909(6) 0.6746(5) 0.1816(4) 0.161(5) Uani 1 1 d .
H32A H 0.6779 0.6697 0.2107 0.193 Uiso 1 1 calc R
H32B H 0.6666 0.6673 0.1609 0.193 Uiso 1 1 calc R
C33A C 0.7255(6) 0.7235(5) 0.1768(4) 0.177(6) Uani 1 1 d .
C34A C 0.8006(5) 0.6140(4) 0.1196(4) 0.126(4) Uani 1 1 d .
H34A H 0.8065 0.5999 0.0948 0.151 Uiso 1 1 calc R
H34B H 0.8089 0.6041 0.1460 0.151 Uiso 1 1 calc R
C35A C 0.8290(6) 0.6662(4) 0.1155(5) 0.161(5) Uani 1 1 d .
H35A H 0.8228 0.6747 0.0872 0.193 Uiso 1 1 calc R
H35B H 0.8185 0.6793 0.1376 0.193 Uiso 1 1 calc R
C36A C 0.8793(6) 0.6870(6) 0.1202(6) 0.197(7) Uani 1 1 d .
C37A C 0.6759(5) 0.6277(4) 0.0558(3) 0.144(5) Uani 1 1 d D
C38A C 0.7238(5) 0.6512(5) 0.0421(4) 0.165(5) Uani 1 1 d D
C39A C 0.7368(15) 0.6979(9) 0.0259(17) 0.51(3) Uiso 1 1 d D
C40A C 0.5636(5) 0.6182(4) 0.1225(3) 0.128(4) Uani 1 1 d .
H40A H 0.5452 0.6084 0.1487 0.153 Uiso 1 1 calc R
H40B H 0.5439 0.6040 0.0976 0.153 Uiso 1 1 calc R
C41A C 0.5860(6) 0.6697(5) 0.1183(4) 0.163(6) Uani 1 1 d .
H41A H 0.5638 0.6794 0.1220 0.196 Uiso 1 1 calc R
H41B H 0.6095 0.6847 0.1401 0.196 Uiso 1 1 calc R
C42A C 0.6019(7) 0.6786(6) 0.0819(7) 0.199(7) Uani 1 1 d .
Br1B Br 0.36466(5) 0.08130(5) 0.40229(5) 0.1637(6) Uani 1 1 d .
Br2B Br 0.75656(5) 0.29493(6) 0.23935(4) 0.1767(7) Uani 1 1 d .
O1B O 0.5484(3) 0.1122(3) 0.4254(2) 0.126(3) Uani 1 1 d .
O2B O 0.5839(3) 0.0659(3) 0.3597(2) 0.141(3) Uani 1 1 d D
O3B O 0.6546(3) 0.1719(3) 0.3836(2) 0.130(3) Uani 1 1 d .
O4B O 0.6271(2) 0.2093(3) 0.46529(19) 0.124(2) Uani 1 1 d .
O5B O 0.5562(3) 0.1589(2) 0.1980(2) 0.117(2) Uani 1 1 d .
O6B O 0.4885(3) 0.1289(3) 0.2285(2) 0.129(3) Uani 1 1 d .
O7B O 0.5191(3) 0.2655(2) 0.3424(2) 0.108(2) Uani 1 1 d .
O8B O 0.5853(2) 0.3002(3) 0.3094(2) 0.114(2) Uani 1 1 d .
C1B C 0.5093 0.1064 0.4168 0.118 Uani 1 1 d .
C2B C 0.4789 0.0741 0.3893 0.127 Uani 1 1 d .
C3B C 0.4364 0.0681 0.3852 0.143 Uani 1 1 d .
H3B H 0.4156 0.0459 0.3664 0.171 Uiso 1 1 calc R
C4B C 0.4244 0.0945 0.4086 0.138 Uani 1 1 d .
C5B C 0.4549 0.1268 0.4361 0.135 Uani 1 1 d .
H5B H 0.4467 0.1449 0.4521 0.162 Uiso 1 1 calc R
C6B C 0.4973 0.1328 0.4402 0.109 Uani 1 1 d .
C7B C 0.5719 0.0861 0.3296 0.111 Uani 1 1 d .
C8B C 0.6018 0.1158 0.2999 0.139 Uani 1 1 d .
C9B C 0.5873 0.1342 0.2686 0.115 Uani 1 1 d .
H9B H 0.6078 0.1544 0.2483 0.138 Uiso 1 1 calc R
C10B C 0.5430 0.1228 0.2671 0.112 Uani 1 1 d .
C11B C 0.5130 0.0931 0.2968 0.109 Uani 1 1 d .
H11B H 0.4827 0.0854 0.2957 0.131 Uiso 1 1 calc R
C12B C 0.5275 0.0748 0.3280 0.122 Uani 1 1 d .
C13B C 0.6759 0.1983 0.3507 0.127 Uani 1 1 d .
C14B C 0.6954 0.2439 0.3562 0.123 Uani 1 1 d .
C15B C 0.7184 0.2725 0.3226 0.120 Uani 1 1 d .
H15B H 0.7318 0.3037 0.3264 0.144 Uiso 1 1 calc R
C16B C 0.7220 0.2554 0.2834 0.131 Uani 1 1 d .
C17B C 0.7024 0.2098 0.2779 0.147 Uani 1 1 d .
H17B H 0.7048 0.1981 0.2511 0.176 Uiso 1 1 calc R
C18B C 0.6794 0.1812 0.3115 0.113 Uani 1 1 d .
C19B C 0.6100 0.2213 0.4309 0.114 Uani 1 1 d .
C20B C 0.5654 0.2094 0.4314 0.104 Uani 1 1 d .
C21B C 0.5490 0.2264 0.4007 0.114 Uani 1 1 d .
H21B H 0.5186 0.2183 0.4010 0.137 Uiso 1 1 calc R
C22B C 0.5771 0.2552 0.3694 0.103 Uani 1 1 d .
C23B C 0.6217 0.2671 0.3689 0.102 Uani 1 1 d .
H23B H 0.6409 0.2868 0.3476 0.122 Uiso 1 1 calc R
C24B C 0.6381 0.2501 0.3997 0.106 Uani 1 1 d .
C25B C 0.4946(4) 0.0485(3) 0.3637(3) 0.127(4) Uani 1 1 d .
H25C H 0.4684 0.0227 0.3507 0.152 Uiso 1 1 calc R
H25D H 0.5087 0.0368 0.3833 0.152 Uiso 1 1 calc R
C26B C 0.6514(5) 0.1335(4) 0.3031(3) 0.144(4) Uani 1 1 d .
H26C H 0.6566 0.1171 0.3261 0.173 Uiso 1 1 calc R
H26D H 0.6614 0.1267 0.2759 0.173 Uiso 1 1 calc R
C27B C 0.6861(4) 0.2623(4) 0.3969(3) 0.121(4) Uani 1 1 d .
H27C H 0.6938 0.2504 0.4222 0.145 Uiso 1 1 calc R
H27D H 0.7050 0.2950 0.3972 0.145 Uiso 1 1 calc R
C28B C 0.5332(4) 0.1770(4) 0.4634(3) 0.136(4) Uani 1 1 d .
H28C H 0.5181 0.1906 0.4787 0.164 Uiso 1 1 calc R
H28D H 0.5495 0.1696 0.4849 0.164 Uiso 1 1 calc R
C29B C 0.5282(6) 0.1374(4) 0.2276(4) 0.118(4) Uani 1 1 d .
C30B C 0.5607(5) 0.2750(4) 0.3392(4) 0.107(3) Uani 1 1 d .
C31B C 0.5509(6) 0.0801(8) 0.4531(6) 0.217(10) Uani 1 1 d .
H31C H 0.5229 0.0514 0.4503 0.260 Uiso 1 1 calc R
H31D H 0.5754 0.0757 0.4430 0.260 Uiso 1 1 calc R
C32B C 0.5574(6) 0.0912(6) 0.4943(7) 0.217(8) Uani 1 1 d .
H32C H 0.5321 0.0939 0.5050 0.260 Uiso 1 1 calc R
H32D H 0.5845 0.1207 0.4971 0.260 Uiso 1 1 calc R
C33B C 0.5630(5) 0.0543(4) 0.5252(4) 0.161(6) Uani 1 1 d .
C34B C 0.5875(6) 0.0298(5) 0.3416(5) 0.183(6) Uani 1 1 d D
H34C H 0.6046 0.0215 0.3611 0.220 Uiso 1 1 calc R
H34D H 0.6032 0.0388 0.3138 0.220 Uiso 1 1 calc R
C35B C 0.5408(7) -0.0099(7) 0.3353(7) 0.250 Uiso 1 1 d D
C36B C 0.5258(9) -0.0436(8) 0.3741(8) 0.300(12) Uiso 1 1 d D
C37B C 0.6881(7) 0.1682(7) 0.4090(4) 0.199(7) Uani 1 1 d D
H37C H 0.7073 0.1623 0.3898 0.238 Uiso 1 1 calc R
H37D H 0.7071 0.1964 0.4242 0.238 Uiso 1 1 calc R
C38B C 0.6672(7) 0.1336(10) 0.4387(12) 0.40(3) Uani 1 1 d D
H38C H 0.6477 0.1061 0.4225 0.480 Uiso 1 1 calc R
H38D H 0.6478 0.1400 0.4568 0.480 Uiso 1 1 calc R
C39B C 0.6951(5) 0.1239(7) 0.4677(5) 0.235(10) Uani 1 1 d .
C40B C 0.6434(5) 0.2394(6) 0.4994(3) 0.173(6) Uani 1 1 d .
H40C H 0.6189 0.2405 0.5143 0.208 Uiso 1 1 calc R
H40D H 0.6649 0.2696 0.4889 0.208 Uiso 1 1 calc R
C41B C 0.6682(5) 0.2208(5) 0.5320(4) 0.173(7) Uani 1 1 d .
H41C H 0.6460 0.1909 0.5424 0.208 Uiso 1 1 calc R
H41D H 0.6911 0.2179 0.5157 0.208 Uiso 1 1 calc R
C42B C 0.6887(8) 0.2488(8) 0.5679(5) 0.231(9) Uani 1 1 d .
Br1C Br 0.39333(4) -0.00159(5) 0.06088(5) 0.1492(5) Uani 1 1 d .
Br2C Br 0.24949(14) 0.26406(9) 0.10394(16) 0.445(4) Uani 1 1 d .
O1C O 0.2376(2) 0.0182(3) 0.00761(16) 0.122(2) Uani 1 1 d .
O2C O 0.1640(2) 0.0038(3) 0.0814(2) 0.136(3) Uani 1 1 d .
O3C O 0.1938(3) 0.0901(3) 0.0176(3) 0.165(3) Uani 1 1 d .
O4C O 0.2525(3) 0.0870(4) -0.0658(3) 0.222(6) Uani 1 1 d .
O5C O 0.3232(3) 0.1637(3) 0.1846(2) 0.124(2) Uani 1 1 d .
O6C O 0.3459(2) 0.1134(2) 0.1854(2) 0.1052(19) Uani 1 1 d .
O7C O 0.4400(3) 0.2001(2) 0.0224(2) 0.125(2) Uani 1 1 d .
O8C O 0.4181(3) 0.2487(3) 0.0258(4) 0.190(5) Uani 1 1 d .
C1C C 0.2740 0.0161 0.0202 0.108 Uani 1 1 d .
C2C C 0.2722 -0.0045 0.0589 0.102 Uani 1 1 d .
C3C C 0.3079 -0.0091 0.0719 0.112 Uani 1 1 d .
H3C H 0.3067 -0.0232 0.0984 0.135 Uiso 1 1 calc R
C4C C 0.3454 0.0067 0.0461 0.104 Uani 1 1 d .
C5C C 0.3472 0.0272 0.0073 0.126 Uani 1 1 d .
H5C H 0.3728 0.0380 -0.0103 0.151 Uiso 1 1 calc R
C6C C 0.3115 0.0319 -0.0057 0.114 Uani 1 1 d .
C7C C 0.2048 0.0353 0.1024 0.115 Uani 1 1 d .
C8C C 0.2097 0.0751 0.1174 0.124 Uani 1 1 d .
C9C C 0.2475 0.1042 0.1404 0.122 Uani 1 1 d .
H9C H 0.2508 0.1315 0.1506 0.146 Uiso 1 1 calc R
C10C C 0.2803 0.0935 0.1484 0.099 Uani 1 1 d .
C11C C 0.2754 0.0536 0.1334 0.102 Uani 1 1 d .
H11C H 0.2978 0.0463 0.1389 0.123 Uiso 1 1 calc R
C12C C 0.2377 0.0245 0.1105 0.107 Uani 1 1 d .
C13C C 0.2092 0.1313 0.0405 0.166 Uani 1 1 d .
C14C C 0.2357 0.1726 0.0217 0.239 Uani 1 1 d .
C15C C 0.2464 0.2111 0.0444 0.250 Uani 1 1 d .
H15C H 0.2645 0.2393 0.0315 0.300 Uiso 1 1 calc R
C16C C 0.2308 0.2083 0.0859 0.250 Uiso 1 1 d .
C17C C 0.2044 0.1670 0.1048 0.180 Uani 1 1 d .
H17C H 0.1937 0.1650 0.1332 0.217 Uiso 1 1 calc R
C18C C 0.1936 0.1285 0.0821 0.149 Uani 1 1 d .
C19C C 0.2878 0.1154 -0.0396 0.212 Uani 1 1 d .
C20C C 0.3221 0.1062 -0.0337 0.147 Uani 1 1 d .
C21C C 0.3611 0.1370 -0.0136 0.148 Uani 1 1 d .
H21C H 0.3845 0.1307 -0.0096 0.178 Uiso 1 1 calc R
C22C C 0.3659 0.1771 0.0007 0.162 Uani 1 1 d .
C23C C 0.3317 0.1863 -0.0052 0.221 Uani 1 1 d .
H23C H 0.3350 0.2136 0.0045 0.265 Uiso 1 1 calc R
C24C C 0.2927 0.1554 -0.0253 0.250 Uiso 1 1 d .
C25C C 0.2348(4) -0.0180(4) 0.0916(3) 0.120(3) Uani 1 1 d .
H25E H 0.2378 -0.0358 0.1147 0.144 Uiso 1 1 calc R
H25F H 0.2057 -0.0363 0.0775 0.144 Uiso 1 1 calc R
C26C C 0.1730(5) 0.0857(5) 0.1054(4) 0.162(5) Uani 1 1 d .
H26E H 0.1505 0.0618 0.0871 0.194 Uiso 1 1 calc R
H26F H 0.1581 0.0877 0.1316 0.194 Uiso 1 1 calc R
C27C C 0.2530(6) 0.1694(7) -0.0239(9) 0.345(19) Uani 1 1 d .
H27E H 0.2646 0.1985 -0.0382 0.414 Uiso 1 1 calc R
H27F H 0.2274 0.1473 -0.0409 0.414 Uiso 1 1 calc R
C28C C 0.3140(4) 0.0608(4) -0.0438(3) 0.153(5) Uani 1 1 d .
H28E H 0.3380 0.0639 -0.0631 0.184 Uiso 1 1 calc R
H28F H 0.2857 0.0449 -0.0599 0.184 Uiso 1 1 calc R
C29C C 0.3188(4) 0.1255(5) 0.1746(3) 0.112(4) Uani 1 1 d .
C30C C 0.4108(6) 0.2127(6) 0.0179(4) 0.156(6) Uani 1 1 d .
C31C C 0.2038(6) -0.0227(5) -0.0148(7) 0.234(10) Uani 1 1 d D
H31E H 0.1994 -0.0493 -0.0018 0.281 Uiso 1 1 calc R
C32C C 0.1760(16) -0.0306(13) -0.0524(9) 0.49(4) Uani 1 1 d D
H32E H 0.1592 -0.0151 -0.0467 0.590 Uiso 1 1 calc R
H32F H 0.1967 -0.0143 -0.0761 0.590 Uiso 1 1 calc R
C33C C 0.1492(9) -0.0668(9) -0.0670(9) 0.37(3) Uani 1 1 d .
C34C C 0.1322(4) -0.0266(5) 0.1088(4) 0.172(6) Uani 1 1 d D
H34G H 0.1215 -0.0116 0.1284 0.207 Uiso 1 1 calc R
H34H H 0.1446 -0.0417 0.1261 0.207 Uiso 1 1 calc R
C35C C 0.0935(5) -0.0608(7) 0.0798(8) 0.267(12) Uani 1 1 d D
H35E H 0.0647 -0.0732 0.0949 0.320 Uiso 1 1 calc R
H35F H 0.0918 -0.0466 0.0529 0.320 Uiso 1 1 calc R
C36C C 0.105(2) -0.0973(16) 0.071(2) 0.62(5) Uiso 1 1 d D
C37C C 0.1513(6) 0.0699(8) -0.0071(5) 0.195(7) Uani 1 1 d .
H37E H 0.1379 0.0877 0.0023 0.234 Uiso 1 1 calc R
H37F H 0.1616 0.0799 -0.0367 0.234 Uiso 1 1 calc R
C38C C 0.116(2) 0.030(2) -0.013(2) 0.50(4) Uiso 1 1 d .
C39C C 0.0861(8) 0.0329(15) -0.0414(9) 0.43(3) Uani 1 1 d .
C40C C 0.2593(4) 0.1015(5) -0.1104(4) 0.210(9) Uani 1 1 d D
H40E H 0.2863 0.1029 -0.1225 0.252 Uiso 1 1 calc R
H40F H 0.2616 0.1309 -0.1134 0.252 Uiso 1 1 calc R
C41C C 0.2155(5) 0.0635(9) -0.1329(4) 0.40(2) Uani 1 1 d D
H41E H 0.1905 0.0686 -0.1265 0.484 Uiso 1 1 calc R
H41F H 0.2082 0.0344 -0.1205 0.484 Uiso 1 1 calc R
C42C C 0.2205(7) 0.0616(10) -0.1852(4) 0.279(12) Uani 1 1 d D
C1D C 0.5254 0.2904 0.1114 0.092 Uani 1 1 d .
C2D C 0.5590 0.3019 0.1413 0.090 Uani 1 1 d .
H2D H 0.5821 0.3319 0.1439 0.108 Uiso 1 1 calc R
C3D C 0.5587 0.2694 0.1676 0.091 Uani 1 1 d .
C4D C 0.5249 0.2255 0.1638 0.094 Uani 1 1 d .
H4D H 0.5247 0.2033 0.1817 0.113 Uiso 1 1 calc R
C5D C 0.4913 0.2141 0.1338 0.086 Uani 1 1 d .
C6D C 0.4915 0.2465 0.1076 0.105 Uani 1 1 d .
H6D H 0.4686 0.2387 0.0871 0.126 Uiso 1 1 calc R
N1D N 0.4965(3) 0.3172(3) 0.0556(4) 0.138(3) Uani 1 1 d .
H1D H 0.4716 0.2921 0.0514 0.165 Uiso 1 1 calc R
N2D N 0.5622(4) 0.3643(3) 0.0814(3) 0.109(3) Uani 1 1 d .
H2D1 H 0.5858 0.3750 0.0980 0.131 Uiso 1 1 calc R
N3D N 0.6243(3) 0.3169(4) 0.2057(2) 0.109(3) Uani 1 1 d .
H3D H 0.6266 0.3410 0.1940 0.131 Uiso 1 1 calc R
N4D N 0.5982(3) 0.2470(3) 0.2189(2) 0.107(3) Uani 1 1 d .
H4D1 H 0.5791 0.2183 0.2183 0.129 Uiso 1 1 calc R
N5D N 0.4474(3) 0.1326(3) 0.1574(2) 0.113(3) Uani 1 1 d .
H5D H 0.4612 0.1363 0.1821 0.136 Uiso 1 1 calc R
N6D N 0.4288(3) 0.1518(3) 0.0960(3) 0.100(2) Uani 1 1 d .
H6D1 H 0.4288 0.1689 0.0751 0.120 Uiso 1 1 calc R
C7D C 0.5282(4) 0.3224(5) 0.0851(3) 0.111(3) Uani 1 1 d .
C8D C 0.5093(5) 0.3596(4) 0.0310(5) 0.157(5) Uani 1 1 d .
H8D1 H 0.4892 0.3712 0.0378 0.189 Uiso 1 1 calc R
H8D2 H 0.5091 0.3549 -0.0003 0.189 Uiso 1 1 calc R
C9D C 0.5569(5) 0.3909(4) 0.0478(4) 0.126(4) Uani 1 1 d .
H9D1 H 0.5791 0.3985 0.0247 0.152 Uiso 1 1 calc R
H9D2 H 0.5597 0.4185 0.0597 0.152 Uiso 1 1 calc R
C10D C 0.5926(4) 0.2771(4) 0.1973(3) 0.096(3) Uani 1 1 d .
C11D C 0.6559(4) 0.3172(4) 0.2370(3) 0.129(4) Uani 1 1 d .
H11D H 0.6549 0.3313 0.2642 0.155 Uiso 1 1 calc R
H11E H 0.6866 0.3330 0.2256 0.155 Uiso 1 1 calc R
C12D C 0.6392(4) 0.2670(4) 0.2434(3) 0.134(4) Uani 1 1 d .
H12A H 0.6606 0.2587 0.2317 0.161 Uiso 1 1 calc R
H12B H 0.6337 0.2585 0.2740 0.161 Uiso 1 1 calc R
C13D C 0.4554(3) 0.1667(4) 0.1302(3) 0.106(3) Uani 1 1 d .
C14D C 0.4133(3) 0.0891(4) 0.1410(3) 0.122(4) Uani 1 1 d .
H14A H 0.3878 0.0742 0.1609 0.146 Uiso 1 1 calc R
H14B H 0.4256 0.0694 0.1352 0.146 Uiso 1 1 calc R
C15D C 0.4002(3) 0.1046(4) 0.0977(3) 0.113(3) Uani 1 1 d .
H15D H 0.4049 0.0902 0.0724 0.135 Uiso 1 1 calc R
H15E H 0.3686 0.0968 0.0984 0.135 Uiso 1 1 calc R
N1E N 0.4601(3) 0.1935(3) 0.2965(3) 0.109(3) Uani 1 1 d .
H1E H 0.4822 0.2169 0.3087 0.131 Uiso 1 1 calc R
N2E N 0.4083(3) 0.1542(3) 0.2507(2) 0.105(2) Uani 1 1 d .
H2E1 H 0.3901 0.1484 0.2290 0.127 Uiso 1 1 calc R
N3E N 0.3676(4) 0.2363(4) 0.1385(3) 0.154(4) Uani 1 1 d .
H3E H 0.3562 0.2110 0.1526 0.185 Uiso 1 1 calc R
N4E N 0.4159(4) 0.3066(4) 0.1225(3) 0.159(4) Uani 1 1 d .
H4E1 H 0.4396 0.3331 0.1243 0.191 Uiso 1 1 calc R
N5E N 0.5432(3) 0.3937(3) 0.2312(2) 0.107(3) Uani 1 1 d .
H5E H 0.5260 0.3982 0.2137 0.129 Uiso 1 1 calc R
N6E N 0.5710(3) 0.3585(3) 0.2681(3) 0.102(2) Uani 1 1 d .
H6E1 H 0.5736 0.3363 0.2780 0.122 Uiso 1 1 calc R
C1E C 0.4494 0.2343 0.2387 0.085 Uani 1 1 d .
C2E C 0.4237 0.2344 0.2046 0.093 Uani 1 1 d .
H2E H 0.3980 0.2076 0.1961 0.112 Uiso 1 1 calc R
C3E C 0.4356 0.2737 0.1829 0.087 Uani 1 1 d .
C4E C 0.4732 0.3129 0.1953 0.111 Uani 1 1 d .
H4E H 0.4813 0.3397 0.1805 0.133 Uiso 1 1 calc R
C5E C 0.4988 0.3127 0.2294 0.086 Uani 1 1 d .
C6E C 0.4869 0.2734 0.2511 0.085 Uani 1 1 d .
H6E H 0.5044 0.2733 0.2744 0.102 Uiso 1 1 calc R
C7E C 0.4395(4) 0.1941(3) 0.2618(3) 0.084(2) Uani 1 1 d .
C8E C 0.4405(4) 0.1477(4) 0.3123(3) 0.127(4) Uani 1 1 d .
H8E1 H 0.4261 0.1444 0.3404 0.153 Uiso 1 1 calc R
H8E2 H 0.4635 0.1390 0.3152 0.153 Uiso 1 1 calc R
C9E C 0.4075(3) 0.1202(3) 0.2796(3) 0.102(3) Uani 1 1 d .
H9E1 H 0.4164 0.1009 0.2644 0.123 Uiso 1 1 calc R
H9E2 H 0.3777 0.1016 0.2924 0.123 Uiso 1 1 calc R
C10E C 0.4066(6) 0.2723(5) 0.1471(3) 0.136(5) Uani 1 1 d .
C11E C 0.3465(6) 0.2450(5) 0.1021(5) 0.172(6) Uani 1 1 d .
H11F H 0.3173 0.2413 0.1102 0.206 Uiso 1 1 calc R
H11G H 0.3425 0.2251 0.0777 0.206 Uiso 1 1 calc R
C12E C 0.3790(6) 0.2923(6) 0.0915(5) 0.194(7) Uani 1 1 d .
H12C H 0.3900 0.2948 0.0618 0.233 Uiso 1 1 calc R
H12D H 0.3650 0.3109 0.0943 0.233 Uiso 1 1 calc R
C13E C 0.5373(4) 0.3548(4) 0.2421(3) 0.104(3) Uani 1 1 d .
C14E C 0.5832(4) 0.4289(3) 0.2527(4) 0.120(3) Uani 1 1 d .
H14C H 0.5756 0.4461 0.2728 0.144 Uiso 1 1 calc R
H14D H 0.6052 0.4494 0.2316 0.144 Uiso 1 1 calc R
C15E C 0.6000(4) 0.4030(4) 0.2759(3) 0.113(3) Uani 1 1 d .
H15F H 0.6301 0.4114 0.2656 0.135 Uiso 1 1 calc R
H15G H 0.6015 0.4092 0.3070 0.135 Uiso 1 1 calc R

loop_
_atom_site_aniso_label
_atom_site_aniso_U_11
_atom_site_aniso_U_22
_atom_site_aniso_U_33
_atom_site_aniso_U_23
_atom_site_aniso_U_13
_atom_site_aniso_U_12
Br1A 0.1944(12) 0.1162(8) 0.0665(5) 0.0037(5) 0.0068(6) 0.0751(8)
Br2A 0.2080(14) 0.1802(12) 0.0887(6) -0.0334(7) -0.0229(7) 0.1339(12)
O1A 0.151(6) 0.095(5) 0.070(3) 0.006(3) 0.023(3) 0.078(5)
O2A 0.179(7) 0.088(4) 0.066(3) 0.006(3) 0.028(4) 0.080(5)
O3A 0.189(7) 0.121(5) 0.058(3) -0.006(3) 0.012(4) 0.100(5)
O4A 0.191(7) 0.131(6) 0.075(4) 0.003(3) 0.029(4) 0.112(6)
O5A 0.131(5) 0.116(5) 0.066(4) 0.006(4) 0.000(3) 0.060(4)
O6A 0.146(6) 0.105(5) 0.069(4) -0.012(3) -0.021(4) 0.049(4)
O7A 0.139(6) 0.114(5) 0.082(4) 0.018(4) -0.006(4) 0.072(4)
O8A 0.221(9) 0.132(6) 0.100(5) -0.002(5) -0.032(5) 0.116(6)
C1A 0.188 0.133 0.031 -0.004 0.006 0.102
C2A 0.228 0.083 0.034 -0.006 0.013 0.046
C3A 0.170 0.061 0.102 -0.012 -0.026 0.031
C4A 0.139 0.094 0.096 0.005 0.045 0.042
C5A 0.156 0.099 0.088 -0.016 0.018 0.064
C6A 0.224 0.099 0.033 0.015 0.028 0.103
C7A 0.148 0.108 0.068 -0.001 0.018 0.093
C8A 0.125 0.102 0.078 0.009 0.012 0.078
C9A 0.142 0.131 0.055 -0.005 -0.003 0.091
C10A 0.108 0.096 0.071 0.003 0.006 0.060
C11A 0.112 0.098 0.085 -0.005 0.013 0.056
C12A 0.129 0.098 0.057 -0.002 0.012 0.056
C13A 0.183 0.166 0.069 0.041 0.035 0.137
C14A 0.183 0.129 0.080 0.026 0.039 0.120
C15A 0.214 0.179 0.051 0.011 0.005 0.150
C16A 0.205 0.123 0.044 -0.005 0.013 0.113
C17A 0.146 0.143 0.071 -0.018 -0.014 0.089
C18A 0.139 0.134 0.065 0.028 0.003 0.087
C19A 0.181 0.098 0.087 0.027 0.037 0.090
C20A 0.207 0.148 0.086 -0.015 0.015 0.142
C21A 0.145 0.103 0.085 0.006 0.023 0.095
C22A 0.163 0.135 0.081 -0.036 -0.023 0.120
C23A 0.205 0.138 0.044 -0.005 -0.021 0.124
C24A 0.193 0.122 0.059 -0.001 0.014 0.120
C25A 0.125(8) 0.077(6) 0.070(5) 0.008(4) 0.006(5) 0.031(6)
C26A 0.230(13) 0.127(8) 0.063(5) 0.031(5) 0.051(6) 0.123(9)
C27A 0.223(12) 0.158(9) 0.045(4) -0.006(5) 0.015(5) 0.146(10)
C28A 0.198(10) 0.094(7) 0.040(4) 0.002(4) 0.014(5) 0.088(7)
C29A 0.101(7) 0.101(7) 0.058(6) -0.004(6) -0.010(5) 0.033(6)
C30A 0.178(11) 0.087(7) 0.078(7) -0.019(6) -0.031(7) 0.079(7)
C31A 0.215(13) 0.078(8) 0.092(7) 0.026(5) 0.057(7) 0.071(9)
C32A 0.252(17) 0.147(13) 0.118(9) 0.009(8) 0.045(9) 0.126(13)
C33A 0.253(17) 0.091(10) 0.165(11) 0.026(8) 0.028(11) 0.068(11)
C34A 0.145(11) 0.149(12) 0.118(8) 0.024(7) 0.043(7) 0.100(10)
C35A 0.176(15) 0.083(9) 0.212(14) 0.032(8) 0.059(11) 0.057(9)
C36A 0.139(14) 0.159(14) 0.260(18) 0.021(12) 0.072(12) 0.049(11)
C37A 0.250(17) 0.131(10) 0.099(7) 0.039(7) 0.062(9) 0.131(11)
C38A 0.196(15) 0.210(15) 0.103(8) 0.070(9) 0.015(9) 0.113(12)
C40A 0.204(13) 0.124(11) 0.077(6) -0.006(6) 0.026(7) 0.098(10)
C41A 0.238(17) 0.166(16) 0.112(9) 0.033(9) 0.043(10) 0.120(13)
C42A 0.226(18) 0.166(15) 0.199(16) -0.051(13) -0.018(14) 0.093(14)
Br1B 0.1438(11) 0.1563(12) 0.1613(11) 0.0499(9) -0.0294(9) 0.0527(10)
Br2B 0.1216(10) 0.2437(18) 0.1065(8) 0.0159(9) -0.0181(7) 0.0476(11)
O1B 0.190(8) 0.143(6) 0.070(4) 0.022(4) -0.018(4) 0.101(6)
O2B 0.234(9) 0.135(6) 0.108(5) 0.005(4) -0.008(5) 0.133(7)
O3B 0.166(7) 0.194(8) 0.084(4) 0.020(4) -0.007(4) 0.131(6)
O4B 0.159(6) 0.176(7) 0.069(4) -0.006(4) -0.026(4) 0.109(6)
O5B 0.142(6) 0.120(5) 0.070(4) 0.006(4) -0.013(4) 0.052(5)
O6B 0.139(7) 0.139(6) 0.082(4) 0.032(4) -0.014(4) 0.048(6)
O7B 0.112(6) 0.098(5) 0.119(5) 0.002(4) -0.020(4) 0.056(4)
O8B 0.105(5) 0.120(6) 0.118(5) 0.019(4) -0.013(4) 0.057(5)
C1B 0.142 0.123 0.099 0.047 -0.017 0.073
C2B 0.201 0.097 0.079 0.023 -0.010 0.071
C3B 0.158 0.177 0.090 0.070 -0.014 0.081
C4B 0.153 0.141 0.116 0.066 0.026 0.071
C5B 0.180 0.125 0.074 0.017 -0.032 0.056
C6B 0.117 0.145 0.081 0.034 0.008 0.077
C7B 0.176 0.082 0.086 -0.004 -0.005 0.072
C8B 0.171 0.173 0.105 -0.001 0.004 0.111
C9B 0.185 0.111 0.064 -0.008 -0.001 0.086
C10B 0.126 0.110 0.094 0.003 -0.005 0.054
C11B 0.158 0.107 0.074 0.001 -0.008 0.075
C12B 0.161 0.096 0.106 0.006 0.001 0.063
C13B 0.110 0.197 0.110 0.022 -0.012 0.103
C14B 0.116 0.163 0.091 0.029 -0.006 0.070
C15B 0.103 0.184 0.064 0.004 -0.006 0.066
C16B 0.105 0.177 0.091 0.039 0.012 0.056
C17B 0.128 0.232 0.138 -0.031 -0.053 0.133
C18B 0.149 0.152 0.063 0.016 0.011 0.093
C19B 0.149 0.135 0.080 -0.020 -0.034 0.088
C20B 0.117 0.113 0.072 0.018 -0.004 0.051
C21B 0.145 0.132 0.060 -0.011 -0.014 0.065
C22B 0.101 0.090 0.094 0.006 -0.028 0.030
C23B 0.091 0.105 0.097 -0.023 -0.004 0.040
C24B 0.110 0.125 0.106 -0.003 -0.022 0.077
C25B 0.174(10) 0.091(7) 0.091(6) 0.021(5) -0.030(6) 0.049(7)
C26B 0.223(13) 0.163(11) 0.083(6) -0.011(7) -0.016(7) 0.124(11)
C27B 0.134(9) 0.163(10) 0.067(5) -0.042(6) -0.049(5) 0.076(8)
C28B 0.167(11) 0.192(12) 0.095(7) -0.031(7) -0.024(7) 0.123(10)
C29B 0.154(12) 0.117(10) 0.091(8) -0.002(7) -0.014(9) 0.074(10)
C30B 0.108(10) 0.087(8) 0.115(8) -0.002(6) -0.019(7) 0.041(7)
C31B 0.152(13) 0.31(3) 0.166(15) -0.101(18) -0.002(11) 0.095(15)
C32B 0.188(16) 0.186(17) 0.25(2) -0.094(16) -0.026(14) 0.070(13)
C33B 0.212(14) 0.088(8) 0.167(11) 0.006(7) -0.097(10) 0.064(9)
C34B 0.232(18) 0.183(15) 0.180(13) 0.036(12) -0.025(12) 0.137(15)
C37B 0.30(2) 0.26(2) 0.108(9) -0.012(10) -0.044(12) 0.192(19)
C38B 0.160(18) 0.34(3) 0.63(6) 0.25(4) -0.08(3) 0.07(2)
C39B 0.135(12) 0.33(2) 0.199(14) 0.123(15) -0.049(10) 0.085(14)
C40B 0.243(15) 0.32(2) 0.073(7) -0.038(10) -0.035(8) 0.231(16)
C41B 0.209(14) 0.271(17) 0.124(9) -0.110(11) -0.109(10) 0.184(14)
C42B 0.28(2) 0.34(3) 0.136(12) 0.045(15) -0.008(13) 0.20(2)
Br1C 0.1183(10) 0.1311(10) 0.1944(13) -0.0366(9) -0.0151(8) 0.0595(8)
Br2C 0.479(5) 0.213(2) 0.693(7) -0.141(3) -0.448(6) 0.211(3)
O1C 0.131(5) 0.158(7) 0.062(3) 0.027(4) 0.008(3) 0.062(5)
O2C 0.107(5) 0.142(6) 0.117(5) -0.035(5) -0.022(5) 0.029(5)
O3C 0.135(7) 0.179(8) 0.177(7) 0.037(6) -0.009(6) 0.076(6)
O4C 0.121(6) 0.284(12) 0.119(6) 0.079(7) -0.051(5) -0.003(7)
O5C 0.135(6) 0.107(6) 0.134(6) -0.013(5) -0.020(4) 0.064(5)
O6C 0.090(5) 0.111(5) 0.101(4) -0.009(4) -0.020(4) 0.040(4)
O7C 0.123(6) 0.093(5) 0.136(6) 0.024(4) -0.029(5) 0.037(5)
O8C 0.141(8) 0.073(6) 0.336(15) 0.015(7) -0.089(8) 0.039(6)
C1C 0.140 0.101 0.067 0.000 0.003 0.049
C2C 0.101 0.098 0.099 -0.003 -0.001 0.042
C3C 0.149 0.070 0.084 -0.010 -0.027 0.030
C4C 0.081 0.110 0.109 -0.005 -0.016 0.038
C5C 0.122 0.108 0.081 -0.015 0.030 0.007
C6C 0.070 0.146 0.071 0.026 0.008 0.014
C7C 0.109 0.132 0.100 0.000 0.023 0.057
C8C 0.124 0.174 0.095 -0.002 -0.003 0.089
C9C 0.102 0.120 0.119 0.012 0.007 0.037
C10C 0.072 0.101 0.124 0.042 0.014 0.044
C11C 0.118 0.082 0.094 0.027 0.018 0.041
C12C 0.106 0.101 0.098 0.005 0.035 0.040
C13C 0.090 0.181 0.233 0.075 -0.039 0.073
C14C 0.144 0.330 0.233 0.169 -0.043 0.110
C15C 0.254 0.144 0.386 -0.114 -0.276 0.125
C17C 0.183 0.148 0.220 -0.009 -0.058 0.089
C18C 0.122 0.163 0.182 0.018 -0.045 0.086
C19C 0.141 0.270 0.162 0.146 -0.018 0.056
C20C 0.123 0.113 0.123 0.069 -0.009 -0.002
C21C 0.105 0.144 0.121 0.069 -0.005 0.007
C22C 0.140 0.099 0.189 0.041 -0.065 0.017
C23C 0.187 0.186 0.251 0.070 -0.095 0.065
C25C 0.131(8) 0.142(9) 0.071(5) 0.017(5) 0.008(5) 0.055(7)
C26C 0.158(11) 0.229(15) 0.123(9) -0.010(9) -0.035(8) 0.116(11)
C27C 0.175(16) 0.26(2) 0.58(4) 0.20(3) -0.14(2) 0.097(16)
C28C 0.122(9) 0.190(12) 0.065(5) 0.048(6) 0.011(5) 0.016(8)
C29C 0.080(8) 0.168(13) 0.073(6) 0.019(7) -0.002(5) 0.051(9)
C30C 0.161(14) 0.140(14) 0.134(10) 0.050(9) -0.042(9) 0.051(13)
C31C 0.196(15) 0.082(9) 0.32(2) -0.016(12) -0.148(17) -0.008(10)
C32C 0.92(12) 0.47(6) 0.17(2) 0.05(3) -0.12(4) 0.41(7)
C33C 0.25(2) 0.25(3) 0.23(2) 0.030(18) -0.060(18) -0.15(2)
C34C 0.118(10) 0.211(15) 0.116(9) 0.040(10) 0.042(8) 0.028(11)
C35C 0.123(12) 0.197(19) 0.37(3) -0.10(2) 0.010(16) -0.003(13)
C37C 0.156(13) 0.32(2) 0.148(11) 0.011(12) -0.049(10) 0.146(16)
C39C 0.18(2) 0.71(7) 0.30(3) -0.23(4) -0.16(2) 0.15(3)
C40C 0.125(10) 0.267(18) 0.121(10) 0.081(11) -0.058(8) 0.012(11)
C41C 0.163(15) 0.69(5) 0.119(12) 0.15(2) -0.060(11) 0.04(2)
C42C 0.25(2) 0.44(4) 0.091(9) -0.019(14) -0.023(11) 0.13(2)
C1D 0.110 0.073 0.108 0.022 0.003 0.057
C2D 0.093 0.092 0.083 0.010 -0.001 0.045
C3D 0.070 0.102 0.095 -0.019 -0.015 0.039
C4D 0.113 0.108 0.060 0.008 0.004 0.054
C5D 0.080 0.114 0.064 -0.007 0.001 0.048
C6D 0.109 0.127 0.097 0.007 0.012 0.072
N1D 0.129(8) 0.074(6) 0.206(10) 0.008(6) -0.014(8) 0.047(6)
N2D 0.144(8) 0.098(7) 0.114(6) -0.012(5) -0.036(5) 0.082(7)
N3D 0.127(7) 0.134(9) 0.071(5) -0.013(5) -0.031(5) 0.069(7)
N4D 0.100(6) 0.095(6) 0.108(5) 0.012(5) -0.036(5) 0.035(5)
N5D 0.132(7) 0.128(7) 0.058(4) 0.040(5) 0.007(4) 0.049(6)
N6D 0.096(6) 0.077(6) 0.119(6) 0.009(4) 0.005(5) 0.038(5)
C7D 0.103(9) 0.119(11) 0.128(8) -0.023(7) -0.035(7) 0.069(9)
C8D 0.208(16) 0.102(9) 0.187(12) 0.025(9) -0.033(11) 0.096(11)
C9D 0.153(12) 0.107(8) 0.129(8) -0.012(7) -0.015(8) 0.072(9)
C10D 0.108(8) 0.058(6) 0.105(7) -0.026(6) -0.003(6) 0.028(7)
C11D 0.128(9) 0.099(9) 0.109(8) -0.013(6) -0.001(7) 0.019(7)
C12D 0.127(9) 0.113(10) 0.092(7) 0.023(6) -0.042(6) 0.007(7)
C13D 0.071(6) 0.161(10) 0.071(6) -0.022(7) -0.027(5) 0.048(7)
C14D 0.077(7) 0.125(9) 0.107(7) -0.006(7) 0.002(5) 0.008(7)
C15D 0.085(7) 0.140(11) 0.108(7) 0.019(6) -0.011(5) 0.052(8)
N1E 0.113(6) 0.103(7) 0.098(6) 0.015(5) -0.023(5) 0.044(5)
N2E 0.125(7) 0.094(7) 0.110(6) 0.012(5) -0.021(5) 0.064(6)
N3E 0.175(10) 0.143(10) 0.141(8) 0.027(7) -0.065(8) 0.077(9)
N4E 0.233(12) 0.131(8) 0.110(6) 0.021(6) -0.057(7) 0.088(8)
N5E 0.135(8) 0.077(6) 0.105(6) 0.012(5) -0.011(5) 0.049(6)
N6E 0.105(6) 0.082(7) 0.111(6) 0.025(4) -0.016(5) 0.041(6)
C1E 0.106 0.080 0.089 0.001 0.014 0.060
C2E 0.095 0.119 0.081 -0.008 -0.014 0.065
C3E 0.096 0.089 0.092 0.008 -0.020 0.059
C4E 0.137 0.118 0.092 0.031 -0.007 0.075
C5E 0.131 0.072 0.074 0.009 0.011 0.065
C6E 0.104 0.086 0.065 0.002 0.007 0.049
C7E 0.098(7) 0.060(7) 0.098(7) 0.018(5) 0.011(6) 0.043(6)
C8E 0.152(10) 0.096(8) 0.120(8) 0.019(7) -0.026(8) 0.051(8)
C9E 0.103(7) 0.092(7) 0.108(7) 0.014(6) -0.019(6) 0.046(6)
C10E 0.216(15) 0.098(9) 0.087(7) 0.008(7) -0.039(8) 0.074(10)
C11E 0.203(15) 0.117(11) 0.192(13) 0.008(9) -0.097(11) 0.078(11)
C12E 0.244(18) 0.205(19) 0.147(11) -0.035(11) -0.122(12) 0.122(16)
C13E 0.140(10) 0.083(8) 0.103(7) -0.001(6) -0.001(7) 0.066(7)
C14E 0.123(9) 0.076(7) 0.135(8) 0.020(6) -0.021(7) 0.031(8)
C15E 0.081(7) 0.132(10) 0.090(6) 0.022(6) -0.016(5) 0.027(8)

loop_
_atom_type_symbol
_atom_type_description
_atom_type_scat_dispersion_real
_atom_type_scat_dispersion_imag
_atom_type_scat_source
C C 0.0033 0.0016 'International Tables Vol C Tables 4.2.6.8 and 6.1.1.4'
H H 0.0000 0.0000 'International Tables Vol C Tables 4.2.6.8 and 6.1.1.4'
N N 0.0061 0.0033 'International Tables Vol C Tables 4.2.6.8 and 6.1.1.4'
O O 0.0106 0.0060 'International Tables Vol C Tables 4.2.6.8 and 6.1.1.4'
Br Br -0.2901 2.4595 'International Tables Vol C Tables 4.2.6.8 and 6.1.1.4'

loop_
_geom_angle_atom_site_label_1
_geom_angle_atom_site_label_2
_geom_angle_atom_site_label_3
_geom_angle
C1A O1A C31A 118.1(6)
C7A O2A C34A 110.6(6)
C13A O3A C37A 115.7(6)
C19A O4A C40A 112.4(8)
O1A C1A C2A 120.6(3)
O1A C1A C6A 119.4(3)
C2A C1A C6A 120.0
C3A C2A C1A 120.0
C3A C2A C25A 119.1(3)
C1A C2A C25A 119.6(3)
C2A C3A C4A 120.0
C3A C4A C5A 120.0
C3A C4A Br1A 116.69(4)
C5A C4A Br1A 123.29(4)
C6A C5A C4A 120.0
C5A C6A C1A 120.0
C5A C6A C28A 119.2(3)
C1A C6A C28A 120.7(3)
O2A C7A C8A 118.6(2)
O2A C7A C12A 121.4(2)
C8A C7A C12A 120.0
C7A C8A C9A 120.0
C7A C8A C26A 122.0(4)
C9A C8A C26A 117.9(4)
C10A C9A C8A 120.0
C11A C10A C9A 120.0
C11A C10A C29A 121.5(4)
C9A C10A C29A 118.5(4)
C10A C11A C12A 120.0
C11A C12A C7A 120.0
C11A C12A C25A 116.3(3)
C7A C12A C25A 123.0(3)
O3A C13A C14A 122.1(3)
O3A C13A C18A 117.9(3)
C14A C13A C18A 120.0
C13A C14A C15A 120.0
C13A C14A C27A 120.4(4)
C15A C14A C27A 118.9(4)
C16A C15A C14A 120.0
C15A C16A C17A 120.0
C15A C16A Br2A 117.80(4)
C17A C16A Br2A 122.07(4)
C18A C17A C16A 120.0
C17A C18A C13A 120.0
C17A C18A C26A 118.6(4)
C13A C18A C26A 120.8(4)
O4A C19A C20A 118.2(2)
O4A C19A C24A 121.2(2)
C20A C19A C24A 120.0
C21A C20A C19A 120.0
C21A C20A C28A 120.3(3)
C19A C20A C28A 119.5(3)
C20A C21A C22A 120.0
C23A C22A C21A 120.0
C23A C22A C30A 121.7(4)
C21A C22A C30A 117.4(5)
C22A C23A C24A 120.0
C19A C24A C23A 120.0
C19A C24A C27A 121.5(4)
C23A C24A C27A 118.4(4)
C12A C25A C2A 115.0(6)
C18A C26A C8A 114.7(7)
C24A C27A C14A 110.2(6)
C6A C28A C20A 112.1(5)
O6A C29A O5A 120.7(8)
O6A C29A C10A 119.8(8)
O5A C29A C10A 119.4(7)
O8A C30A O7A 118.6(10)
O8A C30A C22A 120.2(10)
O7A C30A C22A 121.2(8)
O1A C31A C32A 115.5(11)
C31A C32A C33A 114.8(13)
O2A C34A C35A 108.8(10)
C36A C35A C34A 116.4(12)
O3A C37A C38A 107.0(10)
C37A C38A C39A 109.3(19)
O4A C40A C41A 111.0(11)
C42A C41A C40A 105.6(14)
C1B O1B C31B 117.7(9)
C7B O2B C34B 111.4(7)
C13B O3B C37B 106.7(9)
C19B O4B C40B 115.9(7)
O1B C1B C2B 124.6(3)
O1B C1B C6B 115.2(3)
C2B C1B C6B 120.0
C3B C2B C1B 120.0
C3B C2B C25B 122.7(4)
C1B C2B C25B 117.2(4)
C2B C3B C4B 120.0
C5B C4B C3B 120.0
C5B C4B Br1B 123.83(6)
C3B C4B Br1B 116.11(6)
C4B C5B C6B 120.0
C5B C6B C1B 120.0
C5B C6B C28B 116.7(4)
C1B C6B C28B 121.8(4)
O2B C7B C8B 122.5(4)
O2B C7B C12B 117.5(4)
C8B C7B C12B 120.0
C7B C8B C9B 120.0
C7B C8B C26B 122.3(4)
C9B C8B C26B 117.3(4)
C10B C9B C8B 120.0
C11B C10B C9B 120.0
C11B C10B C29B 122.5(7)
C9B C10B C29B 116.5(7)
C10B C11B C12B 120.0
C7B C12B C11B 120.0
C7B C12B C25B 122.6(4)
C11B C12B C25B 116.7(4)
O3B C13B C14B 118.6(3)
O3B C13B C18B 121.4(3)
C14B C13B C18B 120.0
C15B C14B C13B 120.0
C15B C14B C27B 119.6(5)
C13B C14B C27B 119.8(5)
C16B C15B C14B 120.0
C17B C16B C15B 120.0
C17B C16B Br2B 120.58(6)
C15B C16B Br2B 119.29(6)
C16B C17B C18B 120.0
C17B C18B C13B 120.0
C17B C18B C26B 119.5(4)
C13B C18B C26B 119.3(5)
O4B C19B C20B 118.9(3)
O4B C19B C24B 120.4(3)
C20B C19B C24B 120.0
C21B C20B C19B 120.0
C21B C20B C28B 117.8(4)
C19B C20B C28B 122.1(4)
C20B C21B C22B 120.0
C21B C22B C23B 120.0
C21B C22B C30B 119.9(6)
C23B C22B C30B 119.9(6)
C24B C23B C22B 120.0
C23B C24B C19B 120.0
C23B C24B C27B 118.2(4)
C19B C24B C27B 121.7(4)
C2B C25B C12B 115.0(6)
C18B C26B C8B 116.6(8)
C24B C27B C14B 111.7(5)
C20B C28B C6B 110.7(6)
O6B C29B O5B 125.1(11)
O6B C29B C10B 114.8(12)
O5B C29B C10B 120.0(13)
O8B C30B O7B 120.3(10)
O8B C30B C22B 121.2(12)
O7B C30B C22B 118.6(11)
C32B C31B O1B 114.9(19)
C31B C32B C33B 113.5(17)
O2B C34B C35B 108.7(14)
C34B C35B C36B 112.0(17)
C38B C37B O3B 109.9(17)
C37B C38B C39B 118.8(16)
O4B C40B C41B 105.8(10)
C42B C41B C40B 113.4(12)
C1C O1C C31C 113.1(9)
C34C O2C C7C 114.0(7)
C13C O3C C37C 120.8(10)
C19C O4C C40C 112.4(7)
O1C C1C C2C 118.3(2)
O1C C1C C6C 121.6(2)
C2C C1C C6C 120.0
C1C C2C C3C 120.0
C1C C2C C25C 123.4(4)
C3C C2C C25C 116.2(4)
C4C C3C C2C 120.0
C5C C4C C3C 120.0
C5C C4C Br1C 118.40(5)
C3C C4C Br1C 121.52(5)
C6C C5C C4C 120.0
C5C C6C C1C 120.0
C5C C6C C28C 122.8(5)
C1C C6C C28C 116.4(5)
C8C C7C C12C 120.0
C8C C7C O2C 119.5(3)
C12C C7C O2C 120.3(3)
C7C C8C C9C 120.0
C7C C8C C26C 116.9(6)
C9C C8C C26C 123.0(6)
C8C C9C C10C 120.0
C11C C10C C9C 120.0
C11C C10C C29C 123.2(7)
C9C C10C C29C 116.8(7)
C10C C11C C12C 120.0
C11C C12C C7C 120.0
C11C C12C C25C 118.6(4)
C7C C12C C25C 121.3(4)
C14C C13C C18C 120.0
C14C C13C O3C 122.8(3)
C18C C13C O3C 117.0(3)
C13C C14C C15C 120.0
C13C C14C C27C 112.9(7)
C15C C14C C27C 127.0(7)
C14C C15C C16C 120.0
C17C C16C C15C 120.0
C17C C16C Br2C 132.7(2)
C15C C16C Br2C 107.28(19)
C18C C17C C16C 120.0
C17C C18C C13C 120.0
C17C C18C C26C 118.6(5)
C13C C18C C26C 120.3(5)
C20C C19C C24C 120.0
C20C C19C O4C 117.9(6)
C24C C19C O4C 121.3(6)
C19C C20C C21C 120.0
C19C C20C C28C 119.0(5)
C21C C20C C28C 120.4(5)
C20C C21C C22C 120.0
C23C C22C C21C 120.0
C23C C22C C30C 120.3(9)
C21C C22C C30C 119.3(9)
C24C C23C C22C 120.0
C23C C24C C19C 120.0
C23C C24C C27C 113.0(9)
C19C C24C C27C 126.5(8)
C2C C25C C12C 108.8(6)
C18C C26C C8C 108.5(9)
C14C C27C C24C 116.5(10)
C20C C28C C6C 116.8(7)
O6C C29C O5C 123.8(11)
O6C C29C C10C 116.2(14)
O5C C29C C10C 119.9(12)
O8C C30C O7C 123.3(15)
O8C C30C C22C 121.9(17)
O7C C30C C22C 114.8(16)
C32C C31C O1C 134(2)
C33C C32C C31C 126(3)
O2C C34C C35C 106.3(11)
C36C C35C C34C 105(2)
C38C C37C O3C 138(3)
C37C C38C C39C 111(5)
O4C C40C C41C 102.1(9)
C40C C41C C42C 113.0(13)
C7D C1D C2D 118.0(6)
C7D C1D C6D 121.9(6)
C2D C1D C6D 120.0
C3D C2D C1D 120.0
C2D C3D C4D 120.0
C2D C3D C10D 124.5(5)
C4D C3D C10D 115.4(5)
C3D C4D C5D 120.0
C6D C5D C4D 120.0
C6D C5D C13D 120.9(4)
C4D C5D C13D 119.1(4)
C5D C6D C1D 120.0
C7D N1D C8D 112.6(10)
C7D N2D C9D 115.1(9)
C10D N3D C11D 112.1(9)
C10D N4D C12D 112.6(9)
C13D N5D C14D 112.5(8)
C13D N6D C15D 111.3(8)
C1D C7D N2D 127.5(9)
C1D C7D N1D 125.2(12)
N2D C7D N1D 107.2(10)
N1D C8D C9D 101.7(9)
N2D C9D C8D 103.0(9)
N3D C10D N4D 110.9(10)
N3D C10D C3D 121.1(9)
N4D C10D C3D 128.0(9)
N3D C11D C12D 102.7(8)
N4D C12D C11D 101.2(9)
N6D C13D N5D 111.2(9)
N6D C13D C5D 121.4(9)
N5D C13D C5D 127.1(7)
N5D C14D C15D 99.7(8)
N6D C15D C14D 105.3(8)
C7E N1E C8E 109.5(8)
C7E N2E C9E 111.2(8)
C10E N3E C11E 110.0(11)
C10E N4E C12E 107.4(12)
C13E N5E C14E 109.5(9)
C13E N6E C15E 108.5(8)
C2E C1E C6E 120.0
C2E C1E C7E 122.7(5)
C6E C1E C7E 117.3(5)
C3E C2E C1E 120.0
C2E C3E C4E 120.0
C2E C3E C10E 117.9(6)
C4E C3E C10E 122.1(6)
C3E C4E C5E 120.0
C6E C5E C4E 120.0
C6E C5E C13E 121.8(5)
C4E C5E C13E 118.2(5)
C5E C6E C1E 120.0
N1E C7E N2E 111.8(8)
N1E C7E C1E 124.1(9)
N2E C7E C1E 124.1(9)
N1E C8E C9E 105.0(8)
N2E C9E C8E 102.0(8)
N4E C10E N3E 114.0(11)
N4E C10E C3E 123.4(13)
N3E C10E C3E 122.5(9)
N3E C11E C12E 102.6(11)
N4E C12E C11E 105.9(11)
N5E C13E N6E 111.8(9)
N5E C13E C5E 123.9(10)
N6E C13E C5E 124.3(10)
N5E C14E C15E 102.3(8)
N6E C15E C14E 107.8(8)

loop_
_geom_bond_atom_site_label_1
_geom_bond_atom_site_label_2
_geom_bond_distance
Br1A C4A 1.9031(9)
Br2A C16A 1.8886(11)
O1A C1A 1.341(5)
O1A C31A 1.436(12)
O2A C7A 1.362(6)
O2A C34A 1.467(13)
O3A C13A 1.386(6)
O3A C37A 1.444(12)
O4A C19A 1.383(7)
O4A C40A 1.470(13)
O5A C29A 1.283(10)
O6A C29A 1.259(10)
O7A C30A 1.292(12)
O8A C30A 1.253(11)
C1A C2A 1.3900
C1A C6A 1.3900
C2A C3A 1.3900
C2A C25A 1.562(9)
C3A C4A 1.3900
C4A C5A 1.3900
C5A C6A 1.3900
C6A C28A 1.494(10)
C7A C8A 1.3900
C7A C12A 1.3900
C8A C9A 1.3900
C8A C26A 1.588(8)
C9A C10A 1.3900
C10A C11A 1.3900
C10A C29A 1.465(9)
C11A C12A 1.3900
C12A C25A 1.506(8)
C13A C14A 1.3900
C13A C18A 1.3900
C14A C15A 1.3900
C14A C27A 1.542(9)
C15A C16A 1.3900
C16A C17A 1.3900
C17A C18A 1.3900
C18A C26A 1.410(13)
C19A C20A 1.3900
C19A C24A 1.3900
C20A C21A 1.3900
C20A C28A 1.549(8)
C21A C22A 1.3900
C22A C23A 1.3900
C22A C30A 1.471(11)
C23A C24A 1.3900
C24A C27A 1.497(8)
C31A C32A 1.463(16)
C32A C33A 1.524(19)
C34A C35A 1.579(16)
C35A C36A 1.53(2)
C37A C38A 1.504(14)
C38A C39A 1.535(19)
C40A C41A 1.560(18)
C41A C42A 1.23(2)
Br1B C4B 1.9019(15)
Br2B C16B 1.8905(14)
O1B C1B 1.299(8)
O1B C31B 1.45(2)
O2B C7B 1.356(7)
O2B C34B 1.440(13)
O3B C13B 1.329(7)
O3B C37B 1.466(17)
O4B C19B 1.387(6)
O4B C40B 1.398(14)
O5B C29B 1.279(15)
O6B C29B 1.260(14)
O7B C30B 1.318(13)
O8B C30B 1.268(12)
C1B C2B 1.3900
C1B C6B 1.3900
C2B C3B 1.3900
C2B C25B 1.486(11)
C3B C4B 1.3900
C4B C5B 1.3900
C5B C6B 1.3900
C6B C28B 1.589(12)
C7B C8B 1.3900
C7B C12B 1.3900
C8B C9B 1.3900
C8B C26B 1.517(14)
C9B C10B 1.3900
C10B C11B 1.3900
C10B C29B 1.514(12)
C11B C12B 1.3900
C12B C25B 1.530(10)
C13B C14B 1.3900
C13B C18B 1.3900
C14B C15B 1.3900
C14B C27B 1.528(9)
C15B C16B 1.3900
C16B C17B 1.3900
C17B C18B 1.3900
C18B C26B 1.468(13)
C19B C20B 1.3900
C19B C24B 1.3900
C20B C21B 1.3900
C20B C28B 1.504(13)
C21B C22B 1.3900
C22B C23B 1.3900
C22B C30B 1.442(11)
C23B C24B 1.3900
C24B C27B 1.503(11)
C31B C32B 1.33(2)
C32B C33B 1.69(2)
C34B C35B 1.529(16)
C35B C36B 1.582(17)
C37B C38B 1.400(16)
C38B C39B 1.48(2)
C40B C41B 1.661(16)
C41B C42B 1.42(2)
Br1C C4C 1.8861(14)
Br2C C16C 1.800(3)
O1C C1C 1.364(7)
O1C C31C 1.492(14)
O2C C34C 1.379(12)
O2C C7C 1.446(6)
O3C C13C 1.443(10)
O3C C37C 1.495(16)
O4C C19C 1.392(8)
O4C C40C 1.460(13)
O5C C29C 1.295(15)
O6C C29C 1.254(14)
O7C C30C 1.298(19)
O8C C30C 1.174(19)
C1C C2C 1.3900
C1C C6C 1.3900
C2C C3C 1.3900
C2C C25C 1.528(9)
C3C C4C 1.3900
C4C C5C 1.3900
C5C C6C 1.3900
C6C C28C 1.532(10)
C7C C8C 1.3900
C7C C12C 1.3900
C8C C9C 1.3900
C8C C26C 1.541(12)
C9C C10C 1.3900
C10C C11C 1.3900
C10C C29C 1.487(12)
C11C C12C 1.3900
C12C C25C 1.549(11)
C13C C14C 1.3900
C13C C18C 1.3900
C14C C15C 1.3900
C14C C27C 1.57(3)
C15C C16C 1.3900
C16C C17C 1.3900
C17C C18C 1.3900
C18C C26C 1.480(15)
C19C C20C 1.3900
C19C C24C 1.3900
C20C C21C 1.3900
C20C C28C 1.489(14)
C21C C22C 1.3900
C22C C23C 1.3900
C22C C30C 1.524(16)
C23C C24C 1.3900
C24C C27C 1.677(19)
C31C C32C 1.454(18)
C32C C33C 1.22(4)
C34C C35C 1.563(15)
C35C C36C 1.548(19)
C37C C38C 1.31(7)
C38C C39C 1.41(7)
C40C C41C 1.595(16)
C41C C42C 1.648(15)
C1D C7D 1.344(12)
C1D C2D 1.3900
C1D C6D 1.3901
C2D C3D 1.3900
C3D C4D 1.3900
C3D C10D 1.417(11)
C4D C5D 1.3900
C5D C6D 1.3900
C5D C13D 1.494(11)
N1D C7D 1.378(13)
N1D C8D 1.517(14)
N2D C7D 1.345(13)
N2D C9D 1.471(12)
N3D C10D 1.295(11)
N3D C11D 1.467(13)
N4D C10D 1.336(11)
N4D C12D 1.454(12)
N5D C13D 1.369(12)
N5D C14D 1.470(12)
N6D C13D 1.336(10)
N6D C15D 1.436(12)
C8D C9D 1.548(17)
C11D C12D 1.554(15)
C14D C15D 1.604(14)
N1E C7E 1.305(11)
N1E C8E 1.469(12)
N2E C7E 1.310(11)
N2E C9E 1.474(11)
N3E C10E 1.334(14)
N3E C11E 1.462(14)
N4E C10E 1.315(13)
N4E C12E 1.481(15)
N5E C13E 1.307(11)
N5E C14E 1.475(12)
N6E C13E 1.376(12)
N6E C15E 1.383(12)
C1E C2E 1.3900
C1E C6E 1.3900
C1E C7E 1.453(8)
C2E C3E 1.3900
C3E C4E 1.3900
C3E C10E 1.489(13)
C4E C5E 1.3900
C5E C6E 1.3900
C5E C13E 1.460(11)
C8E C9E 1.474(13)
C11E C12E 1.50(2)
C14E C15E 1.482(14)

loop_
_geom_hbond_atom_site_label_D
_geom_hbond_atom_site_label_H
_geom_hbond_atom_site_label_A
_geom_hbond_distance_DH
_geom_hbond_distance_HA
_geom_hbond_distance_DA
_geom_hbond_angle_DHA
N1D H1D O8C 0.88 1.89 2.735(14) 160.5
N2D H2D1 O5A 0.88 1.79 2.644(12) 162.7
N3D H3D O6A 0.88 1.88 2.711(12) 156.7
N4D H4D1 O5B 0.88 1.91 2.733(11) 154.5
N5D H5D O6B 0.88 1.82 2.674(11) 163.3
N6D H6D1 O7C 0.88 1.90 2.755(11) 163.0
N1E H1E O7B 0.88 1.85 2.718(11) 167.2
N2E H2E1 O6C 0.88 1.96 2.793(11) 158.5
N3E H3E O5C 0.88 1.77 2.633(14) 165.7
N4E H4E1 O8A 0.88 1.87 2.729(15) 166.0
N5E H5E O7A 0.88 1.83 2.690(11) 166.4
N6E H6E1 O8B 0.88 1.79 2.653(10) 165.6

loop_
_cod_related_entry_id
_cod_related_entry_database
_cod_related_entry_code
1 ChemSpider 30658547
